data_4028582
loop_
_publ_author_name
'Matthias D. Mertens'
'Markus Pietsch'
'Gregor Schnakenburg'
'Michael G\"utschow'

_publ_contact_author_address
;      Pharmaceutical Institute I
       Rheinische Friedrich-Wilhelms-University of Bonn
       An der Immenburg 4
       D-53121 Bonn
       Germany
;
_publ_contact_author_email guetschow@uni-bonn.de
_publ_contact_author_fax '049 228 73-2567'
_publ_contact_author_name 'G\"utschow, Michael'
_publ_contact_author_phone '049 228 73-2317'
_publ_section_title
;
 Regioselective Sulfonylation and N- to O-Sulfonyl Migration of
 Quinazolin-4(3H)-ones and Analogous Thienopyrimidin-4(3H)-ones
;
_journal_name_full 'Journal of Organic Chemistry'
_journal_page_first 8966
_journal_page_last 8979
_journal_paper_doi 10.1021/jo4010876
_journal_volume 78
_journal_year 2013
_chemical_formula_moiety 'C18 H18 N2 O3 S3'
_chemical_formula_sum 'C18 H18 N2 O3 S3'
_chemical_formula_weight 406.52
_chemical_name_systematic
; 
 ? 
;
_space_group_IT_number 2
_symmetry_cell_setting triclinic
_symmetry_space_group_name_Hall '-P 1'
_symmetry_space_group_name_H-M 'P -1'
_atom_sites_solution_hydrogens geom
_atom_sites_solution_primary direct
_atom_sites_solution_secondary difmap
_audit_creation_method SHELXL-97
_cell_angle_alpha 118.884(2)
_cell_angle_beta 101.288(2)
_cell_angle_gamma 97.331(2)
_cell_formula_units_Z 2
_cell_length_a 8.2612(3)
_cell_length_b 11.5300(4)
_cell_length_c 11.6210(5)
_cell_measurement_reflns_used 3281
_cell_measurement_temperature 293(2)
_cell_measurement_theta_max 29.13
_cell_measurement_theta_min 1.00
_cell_volume 918.11(7)
_diffrn_ambient_temperature 293(2)
_diffrn_detector_area_resol_mean 9
_diffrn_measured_fraction_theta_full 0.966
_diffrn_measured_fraction_theta_max 0.966
_diffrn_measurement_device '95mm CCD camera on \k-goniostat'
_diffrn_measurement_device_type 'Nonius KappaCCD'
_diffrn_measurement_method 'CCD rotation images, thin slices'
_diffrn_radiation_monochromator 'horizonally mounted graphite crystal'
_diffrn_radiation_type MoK\a
_diffrn_radiation_wavelength 0.71073
_diffrn_reflns_av_R_equivalents 0.0486
_diffrn_reflns_av_sigmaI/netI 0.0434
_diffrn_reflns_limit_h_max 10
_diffrn_reflns_limit_h_min -10
_diffrn_reflns_limit_k_max 15
_diffrn_reflns_limit_k_min -13
_diffrn_reflns_limit_l_max 14
_diffrn_reflns_limit_l_min -15
_diffrn_reflns_number 11406
_diffrn_reflns_theta_full 28.00
_diffrn_reflns_theta_max 28.00
_diffrn_reflns_theta_min 3.25
_exptl_absorpt_coefficient_mu 0.425
_exptl_absorpt_correction_type none
_exptl_crystal_colour COLOURLESS
_exptl_crystal_density_diffrn 1.471
_exptl_crystal_description PLATE
_exptl_crystal_F_000 424
_exptl_crystal_size_max 0.5
_exptl_crystal_size_mid 0.4
_exptl_crystal_size_min 0.3
_refine_diff_density_max 0.370
_refine_diff_density_min -0.343
_refine_diff_density_rms 0.051
_refine_ls_extinction_method none
_refine_ls_goodness_of_fit_ref 1.069
_refine_ls_hydrogen_treatment constr
_refine_ls_matrix_type full
_refine_ls_number_parameters 237
_refine_ls_number_reflns 4283
_refine_ls_number_restraints 0
_refine_ls_restrained_S_all 1.069
_refine_ls_R_factor_all 0.0590
_refine_ls_R_factor_gt 0.0415
_refine_ls_shift/su_max 0.005
_refine_ls_shift/su_mean 0.000
_refine_ls_structure_factor_coef Fsqd
_refine_ls_weighting_details 'calc w=1/[\s^2^(Fo^2^)+(0.0675P)^2^+0.0347P] where P=(Fo^2^+2Fc^2^)/3'
_refine_ls_weighting_scheme calc
_refine_ls_wR_factor_gt 0.1146
_refine_ls_wR_factor_ref 0.1228
_reflns_number_gt 3199
_reflns_number_total 4283
_reflns_threshold_expression >2sigma(I)
_cod_data_source_file jo4010876_si_002_07.cif
_cod_data_source_block Greg721
_cod_original_cell_volume 918.11(6)
_cod_database_code 4028582

loop_
_symmetry_equiv_pos_as_xyz
'x, y, z'
'-x, -y, -z'

loop_
_atom_site_label
_atom_site_type_symbol
_atom_site_fract_x
_atom_site_fract_y
_atom_site_fract_z
_atom_site_U_iso_or_equiv
_atom_site_adp_type
_atom_site_occupancy
_atom_site_symmetry_multiplicity
_atom_site_calc_flag
_atom_site_refinement_flags
C2 C 0.3295(2) 0.71970(17) 0.54713(18) 0.0397(4) Uani 1 1 d .
C4 C 0.1516(2) 0.52216(17) 0.31647(18) 0.0384(4) Uani 1 1 d .
C5 C 0.1603(2) 0.44423(17) 0.38164(17) 0.0389(4) Uani 1 1 d .
C6 C 0.0864(2) 0.30004(17) 0.32175(19) 0.0412(4) Uani 1 1 d .
C7 C -0.0238(3) 0.20088(18) 0.1765(2) 0.0526(5) Uani 1 1 d .
H7A H 0.0447 0.1872 0.1142 0.063 Uiso 1 1 calc R
H7B H -0.1140 0.2393 0.1538 0.063 Uiso 1 1 calc R
C8 C -0.1028(3) 0.0632(2) 0.1563(2) 0.0632(6) Uani 1 1 d .
H8A H -0.2047 0.0693 0.1862 0.076 Uiso 1 1 calc R
H8B H -0.1377 -0.0056 0.0588 0.076 Uiso 1 1 calc R
C9 C 0.0111(3) 0.0173(2) 0.2307(3) 0.0681(6) Uani 1 1 d .
H9A H 0.1087 0.0037 0.1956 0.082 Uiso 1 1 calc R
H9B H -0.0495 -0.0704 0.2125 0.082 Uiso 1 1 calc R
C10 C 0.0749(3) 0.1179(2) 0.3859(3) 0.0610(6) Uani 1 1 d .
H10A H -0.0149 0.1108 0.4266 0.073 Uiso 1 1 calc R
H10B H 0.1715 0.0960 0.4263 0.073 Uiso 1 1 calc R
C11 C 0.1277(3) 0.26159(19) 0.4147(2) 0.0487(5) Uani 1 1 d .
C13 C 0.2530(2) 0.50882(18) 0.51703(19) 0.0437(4) Uani 1 1 d .
C15 C 0.5503(3) 0.8917(2) 0.8022(2) 0.0649(6) Uani 1 1 d .
H15A H 0.6203 0.8282 0.7793 0.097 Uiso 1 1 calc R
H15B H 0.4649 0.8644 0.8360 0.097 Uiso 1 1 calc R
H15C H 0.6203 0.9819 0.8718 0.097 Uiso 1 1 calc R
C19 C 0.3081(2) 0.72570(17) 0.22111(18) 0.0395(4) Uani 1 1 d .
C20 C 0.4848(2) 0.76985(19) 0.2727(2) 0.0477(5) Uani 1 1 d .
H20A H 0.5385 0.8170 0.3669 0.057 Uiso 1 1 calc R
C21 C 0.5794(2) 0.7424(2) 0.1812(2) 0.0524(5) Uani 1 1 d .
H21A H 0.6981 0.7698 0.2147 0.063 Uiso 1 1 calc R
C22 C 0.5017(3) 0.67483(19) 0.0404(2) 0.0489(5) Uani 1 1 d .
C23 C 0.3243(3) 0.6331(2) -0.0077(2) 0.0553(5) Uani 1 1 d .
H23A H 0.2703 0.5883 -0.1017 0.066 Uiso 1 1 calc R
C24 C 0.2267(2) 0.6570(2) 0.0817(2) 0.0483(5) Uani 1 1 d .
H24A H 0.1081 0.6271 0.0483 0.058 Uiso 1 1 calc R
C25 C 0.6078(3) 0.6462(3) -0.0571(3) 0.0701(7) Uani 1 1 d .
H25A H 0.7255 0.6665 -0.0081 0.105 Uiso 1 1 calc R
H25B H 0.5963 0.7026 -0.0962 0.105 Uiso 1 1 calc R
H25C H 0.5692 0.5513 -0.1293 0.105 Uiso 1 1 calc R
N1 N 0.3409(2) 0.64422(15) 0.60016(15) 0.0462(4) Uani 1 1 d .
N3 N 0.23041(19) 0.66789(14) 0.41057(15) 0.0382(3) Uani 1 1 d .
O17 O 0.2652(2) 0.90463(13) 0.44902(15) 0.0587(4) Uani 1 1 d .
O18 O 0.01214(17) 0.72510(16) 0.27140(16) 0.0584(4) Uani 1 1 d .
O26 O 0.08865(17) 0.47940(13) 0.19586(13) 0.0503(3) Uani 1 1 d .
S12 S 0.25422(8) 0.39699(5) 0.57556(5) 0.06059(18) Uani 1 1 d .
S14 S 0.44833(7) 0.89268(5) 0.65171(5) 0.05327(17) Uani 1 1 d .
S16 S 0.19004(6) 0.76666(5) 0.33852(5) 0.04341(15) Uani 1 1 d .

loop_
_atom_site_aniso_label
_atom_site_aniso_U_11
_atom_site_aniso_U_22
_atom_site_aniso_U_33
_atom_site_aniso_U_23
_atom_site_aniso_U_13
_atom_site_aniso_U_12
C2 0.0441(9) 0.0394(8) 0.0363(9) 0.0202(8) 0.0110(7) 0.0119(7)
C4 0.0407(9) 0.0403(9) 0.0369(9) 0.0224(8) 0.0109(7) 0.0108(7)
C5 0.0470(10) 0.0393(9) 0.0375(9) 0.0239(7) 0.0135(7) 0.0149(7)
C6 0.0471(10) 0.0388(9) 0.0429(10) 0.0235(8) 0.0156(8) 0.0141(8)
C7 0.0596(12) 0.0426(10) 0.0492(11) 0.0226(9) 0.0085(9) 0.0105(9)
C8 0.0728(14) 0.0498(12) 0.0572(13) 0.0257(10) 0.0121(11) 0.0056(10)
C9 0.0683(14) 0.0454(11) 0.0826(17) 0.0330(12) 0.0128(12) 0.0060(10)
C10 0.0754(14) 0.0497(11) 0.0726(15) 0.0417(11) 0.0234(12) 0.0187(10)
C11 0.0597(12) 0.0417(9) 0.0513(11) 0.0283(9) 0.0168(9) 0.0158(8)
C13 0.0582(11) 0.0406(9) 0.0384(9) 0.0254(8) 0.0126(8) 0.0143(8)
C15 0.0558(12) 0.0629(13) 0.0532(12) 0.0225(11) -0.0006(10) 0.0033(10)
C19 0.0436(9) 0.0395(8) 0.0417(9) 0.0271(8) 0.0096(7) 0.0100(7)
C20 0.0441(10) 0.0500(10) 0.0426(10) 0.0242(9) 0.0042(8) 0.0056(8)
C21 0.0411(10) 0.0579(11) 0.0611(12) 0.0360(10) 0.0115(9) 0.0068(9)
C22 0.0584(11) 0.0464(10) 0.0549(11) 0.0338(9) 0.0222(9) 0.0144(9)
C23 0.0639(13) 0.0613(12) 0.0408(10) 0.0293(9) 0.0108(9) 0.0124(10)
C24 0.0421(9) 0.0578(11) 0.0442(10) 0.0308(9) 0.0043(8) 0.0065(8)
C25 0.0826(16) 0.0750(15) 0.0781(16) 0.0500(14) 0.0439(13) 0.0264(12)
N1 0.0575(9) 0.0429(8) 0.0366(8) 0.0222(7) 0.0078(7) 0.0112(7)
N3 0.0458(8) 0.0381(7) 0.0382(7) 0.0248(6) 0.0124(6) 0.0140(6)
O17 0.0872(10) 0.0400(7) 0.0566(8) 0.0271(7) 0.0256(8) 0.0254(7)
O18 0.0473(8) 0.0799(10) 0.0769(10) 0.0582(9) 0.0212(7) 0.0281(7)
O26 0.0585(8) 0.0518(7) 0.0384(7) 0.0281(6) 0.0031(6) 0.0052(6)
S12 0.0887(4) 0.0512(3) 0.0455(3) 0.0343(2) 0.0057(3) 0.0129(3)
S14 0.0578(3) 0.0413(3) 0.0504(3) 0.0211(2) 0.0086(2) 0.0041(2)
S16 0.0508(3) 0.0451(3) 0.0488(3) 0.0325(2) 0.0170(2) 0.0200(2)

loop_
_atom_type_symbol
_atom_type_description
_atom_type_scat_dispersion_real
_atom_type_scat_dispersion_imag
_atom_type_scat_source
C C 0.0033 0.0016 'International Tables Vol C Tables 4.2.6.8 and 6.1.1.4'
H H 0.0000 0.0000 'International Tables Vol C Tables 4.2.6.8 and 6.1.1.4'
N N 0.0061 0.0033 'International Tables Vol C Tables 4.2.6.8 and 6.1.1.4'
O O 0.0106 0.0060 'International Tables Vol C Tables 4.2.6.8 and 6.1.1.4'
S S 0.1246 0.1234 'International Tables Vol C Tables 4.2.6.8 and 6.1.1.4'

loop_
_geom_angle_atom_site_label_1
_geom_angle_atom_site_label_2
_geom_angle_atom_site_label_3
_geom_angle
N1 C2 N3 122.55(15)
N1 C2 S14 117.01(13)
N3 C2 S14 120.42(13)
O26 C4 C5 127.16(16)
O26 C4 N3 119.32(16)
C5 C4 N3 113.52(15)
C13 C5 C4 118.57(16)
C13 C5 C6 113.14(16)
C4 C5 C6 128.26(16)
C11 C6 C5 111.27(16)
C11 C6 C7 122.36(17)
C5 C6 C7 126.37(17)
C6 C7 C8 111.66(18)
C6 C7 H7A 109.3
C8 C7 H7A 109.3
C6 C7 H7B 109.3
C8 C7 H7B 109.3
H7A C7 H7B 107.9
C9 C8 C7 114.46(19)
C9 C8 H8A 108.6
C7 C8 H8A 108.6
C9 C8 H8B 108.6
C7 C8 H8B 108.6
H8A C8 H8B 107.6
C8 C9 C10 113.47(19)
C8 C9 H9A 108.9
C10 C9 H9A 108.9
C8 C9 H9B 108.9
C10 C9 H9B 108.9
H9A C9 H9B 107.7
C11 C10 C9 109.31(19)
C11 C10 H10A 109.8
C9 C10 H10A 109.8
C11 C10 H10B 109.8
C9 C10 H10B 109.8
H10A C10 H10B 108.3
C6 C11 C10 125.27(19)
C6 C11 S12 112.85(14)
C10 C11 S12 121.87(16)
C5 C13 N1 126.54(17)
C5 C13 S12 111.74(13)
N1 C13 S12 121.69(14)
S14 C15 H15A 109.5
S14 C15 H15B 109.5
H15A C15 H15B 109.5
S14 C15 H15C 109.5
H15A C15 H15C 109.5
H15B C15 H15C 109.5
C24 C19 C20 121.31(17)
C24 C19 S16 120.59(14)
C20 C19 S16 118.04(14)
C21 C20 C19 118.62(17)
C21 C20 H20A 120.7
C19 C20 H20A 120.7
C20 C21 C22 121.56(18)
C20 C21 H21A 119.2
C22 C21 H21A 119.2
C21 C22 C23 118.33(18)
C21 C22 C25 120.51(19)
C23 C22 C25 121.15(19)
C24 C23 C22 121.21(18)
C24 C23 H23A 119.4
C22 C23 H23A 119.4
C19 C24 C23 118.94(17)
C19 C24 H24A 120.5
C23 C24 H24A 120.5
C22 C25 H25A 109.5
C22 C25 H25B 109.5
H25A C25 H25B 109.5
C22 C25 H25C 109.5
H25A C25 H25C 109.5
H25B C25 H25C 109.5
C2 N1 C13 116.82(16)
C2 N3 C4 121.29(14)
C2 N3 S16 125.02(12)
C4 N3 S16 113.69(12)
C13 S12 C11 91.00(9)
C2 S14 C15 99.14(10)
O18 S16 O17 119.03(9)
O18 S16 N3 107.35(8)
O17 S16 N3 104.74(8)
O18 S16 C19 111.54(9)
O17 S16 C19 108.68(9)
N3 S16 C19 104.27(8)

loop_
_geom_bond_atom_site_label_1
_geom_bond_atom_site_label_2
_geom_bond_distance
C2 N1 1.289(2)
C2 N3 1.413(2)
C2 S14 1.7635(17)
C4 O26 1.208(2)
C4 C5 1.428(2)
C4 N3 1.453(2)
C5 C13 1.367(2)
C5 C6 1.442(2)
C6 C11 1.355(3)
C6 C7 1.501(3)
C7 C8 1.522(3)
C7 H7A 0.9700
C7 H7B 0.9700
C8 C9 1.471(3)
C8 H8A 0.9700
C8 H8B 0.9700
C9 C10 1.525(3)
C9 H9A 0.9700
C9 H9B 0.9700
C10 C11 1.507(3)
C10 H10A 0.9700
C10 H10B 0.9700
C11 S12 1.739(2)
C13 N1 1.370(2)
C13 S12 1.7242(18)
C15 S14 1.793(2)
C15 H15A 0.9600
C15 H15B 0.9600
C15 H15C 0.9600
C19 C24 1.379(3)
C19 C20 1.387(2)
C19 S16 1.7467(19)
C20 C21 1.380(3)
C20 H20A 0.9300
C21 C22 1.388(3)
C21 H21A 0.9300
C22 C23 1.390(3)
C22 C25 1.504(3)
C23 C24 1.383(3)
C23 H23A 0.9300
C24 H24A 0.9300
C25 H25A 0.9600
C25 H25B 0.9600
C25 H25C 0.9600
N3 S16 1.7373(15)
O17 S16 1.4239(14)
O18 S16 1.4172(14)

loop_
_geom_torsion_atom_site_label_1
_geom_torsion_atom_site_label_2
_geom_torsion_atom_site_label_3
_geom_torsion_atom_site_label_4
_geom_torsion
O26 C4 C5 C13 173.04(18)
N3 C4 C5 C13 -6.5(2)
O26 C4 C5 C6 -4.8(3)
N3 C4 C5 C6 175.65(15)
C13 C5 C6 C11 -0.4(2)
C4 C5 C6 C11 177.54(18)
C13 C5 C6 C7 179.21(18)
C4 C5 C6 C7 -2.8(3)
C11 C6 C7 C8 9.1(3)
C5 C6 C7 C8 -170.49(18)
C6 C7 C8 C9 -38.5(3)
C7 C8 C9 C10 58.3(3)
C8 C9 C10 C11 -43.9(3)
C5 C6 C11 C10 -178.67(18)
C7 C6 C11 C10 1.7(3)
C5 C6 C11 S12 0.4(2)
C7 C6 C11 S12 -179.23(15)
C9 C10 C11 C6 15.2(3)
C9 C10 C11 S12 -163.80(16)
C4 C5 C13 N1 0.3(3)
C6 C5 C13 N1 178.45(17)
C4 C5 C13 S12 -177.94(13)
C6 C5 C13 S12 0.2(2)
C24 C19 C20 C21 -0.7(3)
S16 C19 C20 C21 -177.74(15)
C19 C20 C21 C22 1.4(3)
C20 C21 C22 C23 -0.8(3)
C20 C21 C22 C25 180.0(2)
C21 C22 C23 C24 -0.5(3)
C25 C22 C23 C24 178.7(2)
C20 C19 C24 C23 -0.6(3)
S16 C19 C24 C23 176.40(15)
C22 C23 C24 C19 1.2(3)
N3 C2 N1 C13 0.6(3)
S14 C2 N1 C13 -177.86(13)
C5 C13 N1 C2 3.0(3)
S12 C13 N1 C2 -178.91(14)
N1 C2 N3 C4 -7.4(3)
S14 C2 N3 C4 171.00(12)
N1 C2 N3 S16 172.51(14)
S14 C2 N3 S16 -9.0(2)
O26 C4 N3 C2 -169.57(17)
C5 C4 N3 C2 10.0(2)
O26 C4 N3 S16 10.5(2)
C5 C4 N3 S16 -169.98(12)
C5 C13 S12 C11 -0.01(16)
N1 C13 S12 C11 -178.31(17)
C6 C11 S12 C13 -0.25(16)
C10 C11 S12 C13 178.88(18)
N1 C2 S14 C15 1.43(17)
N3 C2 S14 C15 -177.10(15)
C2 N3 S16 O18 -132.06(15)
C4 N3 S16 O18 47.91(14)
C2 N3 S16 O17 -4.62(17)
C4 N3 S16 O17 175.35(12)
C2 N3 S16 C19 109.50(15)
C4 N3 S16 C19 -70.54(13)
C24 C19 S16 O18 -2.06(19)
C20 C19 S16 O18 175.01(14)
C24 C19 S16 O17 -135.23(16)
C20 C19 S16 O17 41.85(17)
C24 C19 S16 N3 113.48(16)
C20 C19 S16 N3 -69.44(16)
